data_7124224
loop_
_publ_author_name
'Drake, Hannah'
'Day, Gregory S.'
'Vali, Shaik Waseem'
'Xiao, Zhifeng'
'Banerjee, Sayan'
'Li, Jialuo'
'Joseph, Elizabeth'
'Kuszynski, Jason E.'
'Perry, Zachary'
'Kirchon, Angelo'
'Ozdemir, Osman'
'Lindahl, Paul'
'Zhou, Hong-Cai'

_publ_section_title
;
 The Thermally Induced Decarboxylation Mechanism of a Mixed-Oxidation
 State Carboxylate-Based Iron Metal-Organic Framework
;
_journal_name_full 'Chemical Communications'
_journal_paper_doi 10.1039/C9CC04555D
_journal_year 2019
_chemical_formula_moiety 'C48 H30 Fe6 N6 O32'
_chemical_formula_sum 'C48 H30 Fe6 N6 O32'
_chemical_formula_weight 1537.88
_chemical_name_common PCN-250
_chemical_name_systematic
'catena-[hexakis(m-5,5'-((E)-diazenediyl)bis(benzene-1,3-dicarboxylato))-tetrakis(m-oxo)-dodeca-aqua-dodeca-iron unknown solvate]'
_space_group_crystal_system cubic
_space_group_IT_number 218
_space_group_name_Hall 'P -4n 2 3'
_space_group_name_H-M_alt 'P -4 3 n'
_symmetry_space_group_name_Hall 'P -4n 2 3'
_symmetry_space_group_name_H-M 'P -4 3 n'
_atom_sites_solution_hydrogens mixed
_audit_creation_date 2019-09-09
_audit_creation_method
;
Olex2 1.3-alpha
(compiled 2019.08.16 svn.r3652 for OlexSys, GUI svn.r5895)
;
_audit_update_record
;
2019-09-12 deposited with the CCDC.    2019-09-23 downloaded from the CCDC.
;
_cell_angle_alpha 90
_cell_angle_beta 90
_cell_angle_gamma 90
_cell_formula_units_Z 4
_cell_length_a 21.9834(5)
_cell_length_b 21.9834(5)
_cell_length_c 21.9834(5)
_cell_measurement_reflns_used 9876
_cell_measurement_temperature 200.0
_cell_measurement_theta_max 28
_cell_measurement_theta_min 0.5
_cell_volume 10623.9(4)
_computing_molecular_graphics 'Olex2 1.3-alpha (Dolomanov et al., 2009)'
_computing_publication_material 'Olex2 1.3-alpha (Dolomanov et al., 2009)'
_computing_structure_refinement 'ShelXL 2018/3 (Sheldrick, 2015)'
_diffrn_ambient_temperature 200.0
_diffrn_measured_fraction_theta_full 0.964
_diffrn_measured_fraction_theta_max 0.971
_diffrn_measurement_device_type 'Bruker P4'
_diffrn_measurement_method '\w scans'
_diffrn_radiation_monochromator graphite
_diffrn_radiation_type Synchrotron
_diffrn_radiation_wavelength 0.7288
_diffrn_reflns_av_R_equivalents 0.2412
_diffrn_reflns_av_unetI/netI 0.0753
_diffrn_reflns_Laue_measured_fraction_full 0.964
_diffrn_reflns_Laue_measured_fraction_max 0.971
_diffrn_reflns_limit_h_max 25
_diffrn_reflns_limit_h_min -29
_diffrn_reflns_limit_k_max 28
_diffrn_reflns_limit_k_min -29
_diffrn_reflns_limit_l_max 29
_diffrn_reflns_limit_l_min -29
_diffrn_reflns_number 67255
_diffrn_reflns_point_group_measured_fraction_full 0.966
_diffrn_reflns_point_group_measured_fraction_max 0.972
_diffrn_reflns_theta_full 25.930
_diffrn_reflns_theta_max 29.029
_diffrn_reflns_theta_min 1.343
_diffrn_source 'Advanced Light Source, Beamline 12.2.1'
_exptl_absorpt_coefficient_mu 0.907
_exptl_absorpt_correction_type none
_exptl_crystal_colour 'clear dark red'
_exptl_crystal_colour_lustre clear
_exptl_crystal_colour_modifier dark
_exptl_crystal_colour_primary red
_exptl_crystal_density_diffrn 0.961
_exptl_crystal_description block
_exptl_crystal_F_000 3088
_exptl_crystal_size_max 0.1
_exptl_crystal_size_mid 0.05
_exptl_crystal_size_min 0.05
_platon_squeeze_details )
_refine_diff_density_max 0.426
_refine_diff_density_min -0.544
_refine_diff_density_rms 0.083
_refine_ls_abs_structure_details
;
 Refined as an inversion twin.
;
_refine_ls_abs_structure_Flack 0.09(3)
_refine_ls_extinction_coef 0.118(6)
_refine_ls_extinction_expression Fc^*^=kFc[1+0.001xFc^2^\l^3^/sin(2\q)]^-1/4^
_refine_ls_extinction_method 'SHELXL-2018/3 (Sheldrick 2018)'
_refine_ls_goodness_of_fit_ref 1.102
_refine_ls_hydrogen_treatment constr
_refine_ls_matrix_type full
_refine_ls_number_parameters 142
_refine_ls_number_reflns 4288
_refine_ls_number_restraints 0
_refine_ls_restrained_S_all 1.102
_refine_ls_R_factor_all 0.0468
_refine_ls_R_factor_gt 0.0414
_refine_ls_shift/su_max 0.001
_refine_ls_shift/su_mean 0.000
_refine_ls_structure_factor_coef Fsqd
_refine_ls_weighting_details 'w=1/[\s^2^(Fo^2^)+(0.0786P)^2^] where P=(Fo^2^+2Fc^2^)/3'
_refine_ls_weighting_scheme calc
_refine_ls_wR_factor_gt 0.1160
_refine_ls_wR_factor_ref 0.1273
_reflns_Friedel_coverage 0.855
_reflns_Friedel_fraction_full 0.968
_reflns_Friedel_fraction_max 0.973
_reflns_number_gt 3835
_reflns_number_total 4288
_reflns_threshold_expression 'I > 2\s(I)'
_cod_data_source_file c9cc04555d2.cif
_cod_data_source_block pcn-250_afteractivation
_cod_original_cell_volume 10623.9(7)
_cod_database_code 7124224
_shelx_shelxl_version_number 2018/3
_shelx_space_group_comment
;
The symmetry employed for this shelxl refinement is uniquely defined
by the following loop, which should always be used as a source of
symmetry information in preference to the above space-group names.
They are only intended as comments.
;
_shelx_estimated_absorpt_t_max 0.956
_shelx_estimated_absorpt_t_min 0.915
_olex2_refinement_description
;
1. Twinned data refinement
 Scales: 0.91(3)
 0.09(3)
2. Fixed Uiso
 At 1.2 times of:
  All C(H) groups
 At 1.5 times of:
  All O(H,H) groups
3.a Rotating group:
 O6(H6A,H6B)
3.b Aromatic/amide H refined with riding coordinates:
 C8(H8), C6(H6), C4(H4)
;
_platon_squeeze_special_details
;
A solvent mask was calculated and 3939 electrons were
found in a volume of 6109\%A^3 in 1 void per unit cell.
This is consistent with the presence of 
24[C3H7NO] per Formula Unit 
which account for 3840 electrons 
per unit cell.
;
_platon_squeeze_void_probe_radius 1.20
_olex2_submission_special_instructions 'No special instructions were received'

loop_
_space_group_symop_operation_xyz
'x, y, z'
'y+1/2, -x+1/2, -z+1/2'
'-x, -y, z'
'-y+1/2, x+1/2, -z+1/2'
'-x+1/2, z+1/2, -y+1/2'
'x, -y, -z'
'-x+1/2, -z+1/2, y+1/2'
'-z+1/2, -y+1/2, x+1/2'
'-x, y, -z'
'z+1/2, -y+1/2, -x+1/2'
'z, x, y'
'y, z, x'
'-y, -z, x'
'z, -x, -y'
'-y, z, -x'
'-z, -x, y'
'-z, x, -y'
'y, -z, -x'
'-y+1/2, -x+1/2, z+1/2'
'y+1/2, x+1/2, z+1/2'
'x+1/2, -z+1/2, -y+1/2'
'x+1/2, z+1/2, y+1/2'
'-z+1/2, y+1/2, -x+1/2'
'z+1/2, y+1/2, x+1/2'

loop_
_atom_site_label
_atom_site_type_symbol
_atom_site_fract_x
_atom_site_fract_y
_atom_site_fract_z
_atom_site_U_iso_or_equiv
_atom_site_adp_type
_atom_site_occupancy
_atom_site_site_symmetry_order
_atom_site_calc_flag
_atom_site_refinement_flags_posn
_atom_site_refinement_flags_adp
_atom_site_refinement_flags_occupancy
Fe1 Fe 0.76116(2) 0.82041(3) 0.69675(3) 0.0221(2) Uani 1 1 d . . .
O1 O 0.75974(12) 0.75974(12) 0.75974(12) 0.0199(8) Uani 1 3 d S T P
O2 O 0.67149(13) 0.81330(16) 0.68138(15) 0.0386(8) Uani 1 1 d . . .
O3 O 0.62591(13) 0.77469(16) 0.76291(14) 0.0352(7) Uani 1 1 d . . .
O4 O 0.39359(13) 0.75514(15) 0.74991(13) 0.0345(7) Uani 1 1 d . . .
O5 O 0.35134(13) 0.79558(17) 0.66656(14) 0.0359(7) Uani 1 1 d . . .
C2 C 0.39615(16) 0.77807(18) 0.69781(19) 0.0255(8) Uani 1 1 d . . .
C8 C 0.51108(17) 0.7837(2) 0.70386(19) 0.0290(8) Uani 1 1 d . . .
H8 H 0.509130 0.775689 0.746289 0.035 Uiso 1 1 calc R U .
C1 C 0.62557(17) 0.7936(2) 0.70993(19) 0.0278(8) Uani 1 1 d . . .
C7 C 0.56751(17) 0.7932(2) 0.67538(19) 0.0307(9) Uani 1 1 d . . .
C6 C 0.56922(19) 0.8031(3) 0.6124(2) 0.0452(13) Uani 1 1 d . . .
H6 H 0.606867 0.811703 0.592952 0.054 Uiso 1 1 calc R U .
C3 C 0.45743(18) 0.7861(2) 0.66889(19) 0.0317(9) Uani 1 1 d . . .
C4 C 0.45964(19) 0.7950(3) 0.6070(2) 0.0428(12) Uani 1 1 d . . .
H4 H 0.423208 0.797386 0.583872 0.051 Uiso 1 1 calc R U .
C5 C 0.5165(2) 0.8005(3) 0.5785(2) 0.0557(18) Uani 1 1 d . . .
O6 O 0.76330(18) 0.88628(16) 0.62783(16) 0.0436(8) Uani 1 1 d . . .
H6A H 0.767247 0.926892 0.631790 0.065 Uiso 1 1 d R U .
H6B H 0.760457 0.880392 0.587391 0.065 Uiso 1 1 d R U .
N1 N 0.52418(18) 0.8027(3) 0.51396(18) 0.0679(18) Uani 1 1 d . . .

loop_
_atom_site_aniso_label
_atom_site_aniso_U_11
_atom_site_aniso_U_22
_atom_site_aniso_U_33
_atom_site_aniso_U_23
_atom_site_aniso_U_13
_atom_site_aniso_U_12
Fe1 0.0169(3) 0.0249(3) 0.0245(3) -0.00300(18) -0.00070(19) -0.00084(19)
O1 0.0199(8) 0.0199(8) 0.0199(8) 0.0008(9) 0.0008(9) 0.0008(9)
O2 0.0202(13) 0.057(2) 0.0385(17) 0.0146(15) -0.0080(11) -0.0060(13)
O3 0.0207(14) 0.057(2) 0.0281(15) 0.0015(14) -0.0043(11) 0.0010(12)
O4 0.0216(13) 0.052(2) 0.0304(16) 0.0067(13) 0.0018(10) -0.0013(12)
O5 0.0186(13) 0.0533(19) 0.0357(17) 0.0141(14) 0.0032(11) 0.0014(13)
C2 0.0158(16) 0.0326(19) 0.0281(18) -0.0044(14) 0.0010(14) 0.0009(13)
C8 0.0194(17) 0.042(2) 0.0256(19) -0.0010(16) 0.0000(14) 0.0025(15)
C1 0.0186(17) 0.036(2) 0.029(2) -0.0033(16) -0.0033(14) 0.0010(15)
C7 0.0164(17) 0.048(2) 0.0279(19) -0.0014(17) -0.0007(14) 0.0009(15)
C6 0.0152(18) 0.094(4) 0.026(2) -0.001(2) -0.0009(14) -0.003(2)
C3 0.0190(18) 0.050(3) 0.0258(19) -0.0026(17) 0.0017(14) -0.0013(16)
C4 0.0190(19) 0.082(4) 0.028(2) 0.002(2) -0.0037(16) -0.003(2)
C5 0.020(2) 0.127(6) 0.020(2) 0.006(3) 0.0022(16) -0.004(2)
O6 0.051(2) 0.0427(19) 0.0375(19) 0.0114(13) 0.0059(15) 0.0016(16)
N1 0.0195(18) 0.162(6) 0.0218(18) -0.003(3) 0.0004(14) -0.001(3)

loop_
_atom_type_symbol
_atom_type_description
_atom_type_scat_dispersion_real
_atom_type_scat_dispersion_imag
_atom_type_scat_source
C C 0.0037 0.0017 'International Tables Vol C Tables 4.2.6.8 and 6.1.1.4'
H H 0.0000 0.0000 'International Tables Vol C Tables 4.2.6.8 and 6.1.1.4'
Fe Fe 0.3621 0.8896 'International Tables Vol C Tables 4.2.6.8 and 6.1.1.4'
N N 0.0070 0.0034 'International Tables Vol C Tables 4.2.6.8 and 6.1.1.4'
O O 0.0123 0.0065 'International Tables Vol C Tables 4.2.6.8 and 6.1.1.4'

loop_
_geom_angle_atom_site_label_1
_geom_angle_atom_site_label_2
_geom_angle_atom_site_label_3
_geom_angle
_geom_angle_site_symmetry_1
_geom_angle_site_symmetry_3
O1 Fe1 O2 92.94(14) . .
O1 Fe1 O3 97.07(13) . 12
O1 Fe1 O4 97.54(13) . 4_656
O1 Fe1 O5 93.12(14) . 21_566
O1 Fe1 O6 179.59(12) . .
O2 Fe1 O3 88.07(15) . 12
O2 Fe1 O4 89.17(15) . 4_656
O2 Fe1 O5 173.90(13) . 21_566
O2 Fe1 O6 87.37(14) . .
O3 Fe1 O6 82.66(14) 12 .
O4 Fe1 O3 165.25(12) 4_656 12
O4 Fe1 O6 82.74(14) 4_656 .
O5 Fe1 O3 90.50(14) 21_566 12
O5 Fe1 O4 90.73(14) 21_566 4_656
O5 Fe1 O6 86.57(14) 21_566 .
Fe1 O1 Fe1 119.996(3) . 11
Fe1 O1 Fe1 119.996(3) 12 11
Fe1 O1 Fe1 119.997(3) . 12
C1 O2 Fe1 136.7(3) . .
C1 O3 Fe1 129.9(3) . 11
C2 O4 Fe1 129.6(3) . 2_466
C2 O5 Fe1 135.9(3) . 21_466
O4 C2 O5 125.9(3) . .
O4 C2 C3 118.4(4) . .
O5 C2 C3 115.8(4) . .
C7 C8 C3 119.4(4) . .
O2 C1 C7 115.7(4) . .
O3 C1 O2 125.3(4) . .
O3 C1 C7 119.0(4) . .
C8 C7 C1 122.1(4) . .
C6 C7 C8 119.1(4) . .
C6 C7 C1 118.7(4) . .
C5 C6 C7 120.3(4) . .
C8 C3 C2 121.1(4) . .
C4 C3 C2 117.9(4) . .
C4 C3 C8 121.0(4) . .
C3 C4 C5 119.1(4) . .
C6 C5 C4 120.7(4) . .
C6 C5 N1 115.8(4) . .
C4 C5 N1 123.5(4) . .
N1 N1 C5 113.2(5) 9_656 .

loop_
_geom_bond_atom_site_label_1
_geom_bond_atom_site_label_2
_geom_bond_distance
_geom_bond_site_symmetry_2
Fe1 O1 1.9229(5) .
Fe1 O2 2.006(3) .
Fe1 O3 2.028(3) 12
Fe1 O4 2.023(3) 4_656
Fe1 O5 2.010(3) 21_566
Fe1 O6 2.096(3) .
O2 C1 1.265(5) .
O3 C1 1.237(5) .
O4 C2 1.253(5) .
O5 C2 1.261(5) .
C2 C3 1.500(5) .
C8 C7 1.405(5) .
C8 C3 1.409(6) .
C1 C7 1.485(5) .
C7 C6 1.403(6) .
C6 C5 1.379(6) .
C3 C4 1.376(6) .
C4 C5 1.403(6) .
C5 N1 1.429(6) .
N1 N1 1.228(8) 9_656

loop_
_platon_squeeze_void_nr
_platon_squeeze_void_average_x
_platon_squeeze_void_average_y
_platon_squeeze_void_average_z
_platon_squeeze_void_volume
_platon_squeeze_void_count_electrons
_platon_squeeze_void_content
1 -0.074 -0.031 -0.025 6109 3939 ' '

loop_
_twin_individual_id
_twin_individual_mass_fraction_refined
1 0.91(3)
2 0.09(3)
